data_2210087
loop_
_publ_author_name
'Chavda, Sameer'
'Eames, Jason'
'Motevalli, Majid'
'Malatesti, Nela'

_publ_section_title (--)-(4<i>R</i>,5<i>S</i>)-4-Methyl-3-[2(<i>S</i>)-phenoxypropionyl]-5-phenyloxazolidin-2-one
_journal_coeditor_code BI2033
_journal_issue 9
_journal_name_full 'Acta Crystallographica Section E'
_journal_page_first o4043
_journal_page_last o4045
_journal_paper_doi 10.1107/S1600536806031850
_journal_volume 62
_journal_year 2006
_chemical_formula_iupac 'C19 H19 N O4'
_chemical_formula_moiety 'C19 H19 N O4'
_chemical_formula_sum 'C19 H19 N O4'
_chemical_formula_weight 325.35
_chemical_name_systematic
;
(-)-(4<i>R</i>,5<i>S</i>)-4-Methyl-3-[2(<i>S</i>)-phenoxypropionyl]-
5-phenyloxazolidin-2-one
;
_space_group_IT_number 4
_symmetry_cell_setting monoclinic
_symmetry_space_group_name_Hall 'P 2yb'
_symmetry_space_group_name_H-M 'P 1 21 1'
_atom_sites_solution_hydrogens geom
_atom_sites_solution_primary direct
_atom_sites_solution_secondary difmap
_cell_angle_alpha 90.00
_cell_angle_beta 102.96(4)
_cell_angle_gamma 90.00
_cell_formula_units_Z 4
_cell_length_a 11.268(7)
_cell_length_b 10.493(5)
_cell_length_c 15.008(9)
_cell_measurement_reflns_used 25
_cell_measurement_temperature 160(2)
_cell_measurement_theta_max 12.1
_cell_measurement_theta_min 9.3
_cell_volume 1729.3(17)
_computing_cell_refinement 'CAD-4/PC Software'
_computing_data_collection 'CAD-4/PC Software (Enraf--Nonius, 1994)'
_computing_data_reduction 'XCAD4 (Harms & Wocadlo, 1995)'
_computing_molecular_graphics 'ORTEP-3 for Windows (Farrugia, 1997)'
_computing_publication_material 'WinGX (Farrugia, 1999)'
_computing_structure_refinement 'SHELXL97 (Sheldrick, 1997)'
_computing_structure_solution 'SHELXS97 (Sheldrick, 1997)'
_diffrn_ambient_temperature 160(2)
_diffrn_measured_fraction_theta_full 0.997
_diffrn_measured_fraction_theta_max 0.997
_diffrn_measurement_device_type 'Enraf--Nonius CAD-4'
_diffrn_measurement_method \w/2\q
_diffrn_radiation_monochromator graphite
_diffrn_radiation_source 'fine-focus sealed tube'
_diffrn_radiation_type MoK\a
_diffrn_radiation_wavelength 0.71069
_diffrn_reflns_av_R_equivalents 0.0199
_diffrn_reflns_av_sigmaI/netI 0.0314
_diffrn_reflns_limit_h_max 13
_diffrn_reflns_limit_h_min -13
_diffrn_reflns_limit_k_max 10
_diffrn_reflns_limit_k_min -12
_diffrn_reflns_limit_l_max 17
_diffrn_reflns_limit_l_min -17
_diffrn_reflns_number 8490
_diffrn_reflns_theta_full 25.15
_diffrn_reflns_theta_max 24.98
_diffrn_reflns_theta_min 1.85
_diffrn_standards_decay_% 2
_diffrn_standards_interval_count 100
_diffrn_standards_interval_time 60
_diffrn_standards_number 2
_exptl_absorpt_coefficient_mu 0.088
_exptl_absorpt_correction_type none
_exptl_crystal_colour colourless
_exptl_crystal_density_diffrn 1.250
_exptl_crystal_density_method 'not measured'
_exptl_crystal_description block
_exptl_crystal_F_000 688
_exptl_crystal_size_max 0.44
_exptl_crystal_size_mid 0.22
_exptl_crystal_size_min 0.20
_refine_diff_density_max 0.134
_refine_diff_density_min -0.144
_refine_ls_abs_structure_details
;
assigned on the basis of known starting material
;
_refine_ls_extinction_coef 0.0167(13)
_refine_ls_extinction_expression Fc^*^=kFc[1+0.001xFc^2^\l^3^/sin(2\q)]^-1/4^
_refine_ls_extinction_method SHELXL97
_refine_ls_goodness_of_fit_ref 1.012
_refine_ls_hydrogen_treatment constr
_refine_ls_matrix_type full
_refine_ls_number_parameters 438
_refine_ls_number_reflns 3223
_refine_ls_number_restraints 1
_refine_ls_restrained_S_all 1.012
_refine_ls_R_factor_all 0.0460
_refine_ls_R_factor_gt 0.0285
_refine_ls_shift/su_max 0.000
_refine_ls_shift/su_mean 0.000
_refine_ls_structure_factor_coef Fsqd
_refine_ls_weighting_details 'w=1/[\s^2^(Fo^2^)+(0.0293P)^2^+0.3025P] where P=(Fo^2^+2Fc^2^)/3'
_refine_ls_weighting_scheme calc
_refine_ls_wR_factor_gt 0.0607
_refine_ls_wR_factor_ref 0.0666
_reflns_number_gt 2662
_reflns_number_total 3223
_reflns_threshold_expression I>2\s(I)
_cod_data_source_file bi2033.cif
_cod_data_source_block I
_cod_original_sg_symbol_H-M 'P 21'
_cod_database_code 2210087
_cod_database_fobs_code 2210087

loop_
_symmetry_equiv_pos_as_xyz
'x, y, z'
'-x, y+1/2, -z'

loop_
_atom_site_type_symbol
_atom_site_label
_atom_site_fract_x
_atom_site_fract_y
_atom_site_fract_z
_atom_site_U_iso_or_equiv
_atom_site_adp_type
_atom_site_calc_flag
_atom_site_refinement_flags
_atom_site_occupancy
C C1A 0.8590(2) 0.7252(2) 0.54614(16) 0.0319(6) Uani d . 1
H H1A 0.8515 0.6363 0.5682 0.038 Uiso calc R 1
C C2A 0.7607(2) 0.8113(2) 0.56925(17) 0.0316(6) Uani d . 1
H H2A 0.7433 0.7824 0.6285 0.038 Uiso calc R 1
C C3A 0.9406(2) 0.9171(3) 0.61434(17) 0.0331(6) Uani d . 1
C C4A 0.8647(3) 0.7257(3) 0.44639(17) 0.0457(7) Uani d . 1
H H4A 0.7937 0.6806 0.4104 0.069 Uiso calc R 1
H H4B 0.9393 0.6828 0.4393 0.069 Uiso calc R 1
H H4C 0.8647 0.8138 0.4248 0.069 Uiso calc R 1
C C5A 0.6427(2) 0.8218(3) 0.49987(17) 0.0335(6) Uani d . 1
C C6A 0.6187(3) 0.9201(3) 0.43665(18) 0.0418(7) Uani d . 1
H H6A 0.6786 0.9833 0.4352 0.050 Uiso calc R 1
C C7A 0.5059(3) 0.9253(3) 0.37521(19) 0.0495(8) Uani d . 1
H H7A 0.4884 0.9933 0.3325 0.059 Uiso calc R 1
C C8A 0.4199(3) 0.8328(3) 0.3761(2) 0.0513(8) Uani d . 1
H H8A 0.3428 0.8379 0.3346 0.062 Uiso calc R 1
C C9A 0.4449(3) 0.7325(3) 0.4367(2) 0.0499(8) Uani d . 1
H H9A 0.3862 0.6672 0.4357 0.060 Uiso calc R 1
C C10A 0.5557(2) 0.7274(3) 0.49909(17) 0.0417(7) Uani d . 1
H H10A 0.5725 0.6591 0.5416 0.050 Uiso calc R 1
C C11A 1.0786(2) 0.7267(3) 0.62787(17) 0.0350(6) Uani d . 1
C C12A 1.1896(2) 0.8077(3) 0.66833(18) 0.0385(7) Uani d . 1
H H12A 1.1671 0.8796 0.7050 0.046 Uiso calc R 1
C C13A 1.2699(2) 0.7019(2) 0.81044(18) 0.0356(6) Uani d . 1
C C14A 1.1665(2) 0.7249(3) 0.84300(18) 0.0357(6) Uani d . 1
H H14A 1.0964 0.7617 0.8044 0.043 Uiso calc R 1
C C15A 1.1664(3) 0.6934(3) 0.93299(19) 0.0419(7) Uani d . 1
H H15A 1.0958 0.7094 0.9560 0.050 Uiso calc R 1
C C16A 1.2674(3) 0.6392(3) 0.98927(19) 0.0481(8) Uani d . 1
H H16A 1.2665 0.6174 1.0506 0.058 Uiso calc R 1
C C17A 1.3694(3) 0.6170(3) 0.9555(2) 0.0509(8) Uani d . 1
H H17A 1.4393 0.5800 0.9941 0.061 Uiso calc R 1
C C18A 1.3717(2) 0.6475(3) 0.8669(2) 0.0438(7) Uani d . 1
H H18A 1.4427 0.6313 0.8444 0.053 Uiso calc R 1
C C19A 1.2426(3) 0.8579(4) 0.5903(2) 0.0593(9) Uani d . 1
H H19A 1.3156 0.9084 0.6153 0.089 Uiso calc R 1
H H19B 1.1821 0.9114 0.5501 0.089 Uiso calc R 1
H H19C 1.2642 0.7860 0.5553 0.089 Uiso calc R 1
N N1A 0.96725(18) 0.78883(19) 0.60150(13) 0.0305(5) Uani d . 1
O O1A 0.82054(15) 0.93517(17) 0.58309(11) 0.0348(4) Uani d . 1
O O2A 1.00899(18) 1.00028(19) 0.64643(14) 0.0451(5) Uani d . 1
O O3A 1.08465(17) 0.61293(19) 0.61517(14) 0.0444(5) Uani d . 1
O O4A 1.28192(15) 0.73015(19) 0.72346(13) 0.0426(5) Uani d . 1
C C1B 1.0157(2) 0.3999(2) 0.78187(16) 0.0285(5) Uani d . 1
H H1B 1.0282 0.4597 0.7329 0.034 Uiso calc R 1
C C2B 1.1357(2) 0.3824(2) 0.85379(16) 0.0271(5) Uani d . 1
H H2B 1.1861 0.4611 0.8547 0.033 Uiso calc R 1
C C3B 0.9894(2) 0.4373(2) 0.93148(16) 0.0272(5) Uani d . 1
C C4B 0.9561(2) 0.2784(3) 0.73972(18) 0.0382(6) Uani d . 1
H H4D 0.9424 0.2214 0.7882 0.057 Uiso calc R 1
H H4E 1.0094 0.2363 0.7053 0.057 Uiso calc R 1
H H4F 0.8780 0.2987 0.6984 0.057 Uiso calc R 1
C C5B 1.2131(2) 0.2691(2) 0.84494(16) 0.0268(5) Uani d . 1
C C6B 1.1944(2) 0.1511(2) 0.88184(17) 0.0323(6) Uani d . 1
H H6B 1.1307 0.1404 0.9133 0.039 Uiso calc R 1
C C7B 1.2689(2) 0.0491(3) 0.87271(18) 0.0389(6) Uani d . 1
H H7B 1.2567 -0.0310 0.8987 0.047 Uiso calc R 1
C C8B 1.3605(3) 0.0633(3) 0.82617(19) 0.0416(7) Uani d . 1
H H8B 1.4109 -0.0072 0.8197 0.050 Uiso calc R 1
C C9B 1.3792(3) 0.1801(3) 0.7888(2) 0.0444(7) Uani d . 1
H H9B 1.4420 0.1900 0.7564 0.053 Uiso calc R 1
C C10B 1.3060(2) 0.2825(3) 0.79896(18) 0.0364(6) Uani d . 1
H H10B 1.3196 0.3630 0.7740 0.044 Uiso calc R 1
C C11B 0.8321(2) 0.5233(2) 0.79965(16) 0.0274(5) Uani d . 1
C C12B 0.7449(2) 0.5565(3) 0.86101(17) 0.0311(6) Uani d . 1
H H12B 0.7897 0.5979 0.9188 0.037 Uiso calc R 1
C C13B 0.6818(2) 0.7632(2) 0.79734(16) 0.0285(6) Uani d . 1
C C14B 0.7941(2) 0.8189(3) 0.83231(17) 0.0354(6) Uani d . 1
H H14B 0.8579 0.7710 0.8696 0.043 Uiso calc R 1
C C15B 0.8120(2) 0.9456(3) 0.81206(18) 0.0401(7) Uani d . 1
H H15B 0.8887 0.9846 0.8358 0.048 Uiso calc R 1
C C16B 0.7199(2) 1.0154(3) 0.75805(17) 0.0393(7) Uani d . 1
H H16B 0.7330 1.1019 0.7443 0.047 Uiso calc R 1
C C17B 0.6082(2) 0.9585(3) 0.72391(18) 0.0365(6) Uani d . 1
H H17B 0.5444 1.0066 0.6868 0.044 Uiso calc R 1
C C18B 0.5883(2) 0.8326(3) 0.74319(17) 0.0339(6) Uani d . 1
H H18B 0.5114 0.7941 0.7196 0.041 Uiso calc R 1
C C19B 0.6798(2) 0.4372(3) 0.88171(19) 0.0416(7) Uani d . 1
H H19D 0.6253 0.4589 0.9219 0.062 Uiso calc R 1
H H19E 0.7399 0.3745 0.9120 0.062 Uiso calc R 1
H H19F 0.6322 0.4012 0.8245 0.062 Uiso calc R 1
N N1B 0.94126(17) 0.46148(19) 0.83903(12) 0.0266(5) Uani d . 1
O O1B 1.09520(14) 0.37535(16) 0.93983(10) 0.0299(4) Uani d . 1
O O2B 0.94664(15) 0.46410(18) 0.99534(11) 0.0359(4) Uani d . 1
O O3B 0.80738(16) 0.54245(18) 0.71840(11) 0.0367(4) Uani d . 1
O O4B 0.65259(14) 0.63842(17) 0.81217(12) 0.0336(4) Uani d . 1

loop_
_atom_site_aniso_label
_atom_site_aniso_U_11
_atom_site_aniso_U_22
_atom_site_aniso_U_33
_atom_site_aniso_U_12
_atom_site_aniso_U_13
_atom_site_aniso_U_23
C1A 0.0374(13) 0.0248(14) 0.0319(13) 0.0009(11) 0.0041(11) -0.0011(11)
C2A 0.0384(14) 0.0294(15) 0.0275(13) 0.0002(12) 0.0083(10) -0.0005(11)
C3A 0.0399(15) 0.0279(15) 0.0323(13) 0.0002(13) 0.0101(12) 0.0003(11)
C4A 0.0543(17) 0.0488(19) 0.0348(15) 0.0156(15) 0.0118(13) -0.0043(14)
C5A 0.0371(14) 0.0350(15) 0.0296(13) 0.0077(12) 0.0102(11) -0.0040(11)
C6A 0.0489(16) 0.0362(17) 0.0392(15) 0.0063(14) 0.0074(13) -0.0031(13)
C7A 0.0586(18) 0.0431(18) 0.0402(16) 0.0163(16) -0.0027(13) -0.0040(14)
C8A 0.0396(16) 0.063(2) 0.0456(17) 0.0103(16) -0.0024(13) -0.0122(16)
C9A 0.0392(16) 0.062(2) 0.0486(17) -0.0055(15) 0.0110(14) -0.0136(17)
C10A 0.0449(16) 0.0462(18) 0.0354(14) -0.0016(14) 0.0120(12) -0.0003(13)
C11A 0.0405(15) 0.0345(18) 0.0332(14) 0.0039(13) 0.0154(11) 0.0094(12)
C12A 0.0340(14) 0.0377(17) 0.0433(15) 0.0011(12) 0.0080(12) 0.0137(13)
C13A 0.0354(14) 0.0266(15) 0.0443(16) -0.0061(12) 0.0077(12) 0.0028(12)
C14A 0.0368(15) 0.0269(14) 0.0431(15) -0.0036(12) 0.0086(12) -0.0018(12)
C15A 0.0534(17) 0.0281(16) 0.0466(17) -0.0082(13) 0.0164(14) -0.0132(13)
C16A 0.066(2) 0.0400(19) 0.0352(15) -0.0138(16) 0.0052(14) -0.0049(13)
C17A 0.0505(18) 0.048(2) 0.0459(18) -0.0082(16) -0.0063(14) 0.0062(15)
C18A 0.0317(14) 0.0439(18) 0.0532(18) -0.0043(13) 0.0037(13) 0.0060(14)
C19A 0.0462(18) 0.070(2) 0.063(2) -0.0015(16) 0.0161(16) 0.0254(18)
N1A 0.0323(11) 0.0244(12) 0.0354(11) 0.0024(9) 0.0086(9) 0.0018(9)
O1A 0.0389(10) 0.0283(10) 0.0368(10) 0.0029(8) 0.0075(8) -0.0058(8)
O2A 0.0461(11) 0.0287(11) 0.0581(12) -0.0046(9) 0.0067(9) -0.0042(9)
O3A 0.0464(11) 0.0314(12) 0.0556(12) 0.0092(9) 0.0119(9) 0.0022(9)
O4A 0.0321(9) 0.0500(13) 0.0469(11) 0.0053(9) 0.0113(8) 0.0172(9)
C1B 0.0321(13) 0.0260(14) 0.0297(12) 0.0025(11) 0.0119(10) 0.0006(10)
C2B 0.0289(13) 0.0255(14) 0.0286(12) -0.0026(10) 0.0102(10) -0.0006(10)
C3B 0.0282(12) 0.0232(13) 0.0298(13) -0.0006(11) 0.0058(10) 0.0000(10)
C4B 0.0368(14) 0.0369(16) 0.0386(14) 0.0012(12) 0.0035(11) -0.0094(12)
C5B 0.0251(12) 0.0261(14) 0.0290(12) 0.0016(10) 0.0052(10) -0.0021(10)
C6B 0.0354(14) 0.0296(15) 0.0335(14) -0.0027(12) 0.0111(11) 0.0003(11)
C7B 0.0486(16) 0.0257(15) 0.0407(15) 0.0041(13) 0.0065(12) 0.0004(12)
C8B 0.0420(15) 0.0344(17) 0.0476(16) 0.0128(13) 0.0085(13) -0.0068(13)
C9B 0.0395(16) 0.0451(19) 0.0546(17) 0.0038(13) 0.0231(13) -0.0010(14)
C10B 0.0377(15) 0.0302(15) 0.0447(15) 0.0004(12) 0.0165(12) 0.0011(12)
C11B 0.0294(13) 0.0229(14) 0.0286(13) -0.0008(10) 0.0036(10) 0.0016(10)
C12B 0.0302(13) 0.0310(15) 0.0314(13) 0.0073(11) 0.0058(10) 0.0050(11)
C13B 0.0302(13) 0.0290(15) 0.0288(12) 0.0045(11) 0.0121(10) -0.0001(11)
C14B 0.0357(14) 0.0390(17) 0.0295(13) 0.0041(13) 0.0029(11) -0.0006(12)
C15B 0.0423(15) 0.0375(17) 0.0388(15) -0.0037(14) 0.0052(12) -0.0044(13)
C16B 0.0507(17) 0.0329(16) 0.0368(15) 0.0036(13) 0.0148(13) -0.0011(12)
C17B 0.0350(14) 0.0352(17) 0.0431(15) 0.0122(13) 0.0165(11) 0.0092(13)
C18B 0.0270(13) 0.0380(17) 0.0384(14) 0.0086(12) 0.0109(11) 0.0053(12)
C19B 0.0380(15) 0.0421(18) 0.0454(16) 0.0046(14) 0.0111(12) 0.0152(14)
N1B 0.0298(10) 0.0259(12) 0.0247(10) 0.0025(9) 0.0073(8) -0.0012(8)
O1B 0.0310(9) 0.0327(10) 0.0268(9) 0.0056(8) 0.0083(7) -0.0004(7)
O2B 0.0396(10) 0.0432(11) 0.0272(9) 0.0085(9) 0.0121(8) 0.0003(8)
O3B 0.0414(10) 0.0384(11) 0.0293(10) 0.0078(9) 0.0059(8) 0.0060(8)
O4B 0.0281(9) 0.0305(10) 0.0417(10) 0.0045(8) 0.0069(8) 0.0081(8)

loop_
_atom_type_symbol
_atom_type_description
_atom_type_scat_dispersion_real
_atom_type_scat_dispersion_imag
_atom_type_scat_source
C C 0.0033 0.0016 'International Tables Vol C Tables 4.2.6.8 and 6.1.1.4'
H H 0.0000 0.0000 'International Tables Vol C Tables 4.2.6.8 and 6.1.1.4'
N N 0.0061 0.0033 'International Tables Vol C Tables 4.2.6.8 and 6.1.1.4'
O O 0.0106 0.0060 'International Tables Vol C Tables 4.2.6.8 and 6.1.1.4'

loop_
_geom_angle_atom_site_label_1
_geom_angle_atom_site_label_2
_geom_angle_atom_site_label_3
_geom_angle
_geom_angle_publ_flag
N1A C1A C4A 110.1(2) no
N1A C1A C2A 98.90(19) no
C4A C1A C2A 114.6(2) no
N1A C1A H1A 110.9 no
C4A C1A H1A 110.9 no
C2A C1A H1A 110.9 no
O1A C2A C5A 110.1(2) no
O1A C2A C1A 102.94(19) no
C5A C2A C1A 117.5(2) no
O1A C2A H2A 108.7 no
C5A C2A H2A 108.7 no
C1A C2A H2A 108.7 no
O2A C3A O1A 123.2(3) no
O2A C3A N1A 128.3(2) no
O1A C3A N1A 108.5(2) no
C1A C4A H4A 109.5 no
C1A C4A H4B 109.5 no
H4A C4A H4B 109.5 no
C1A C4A H4C 109.5 no
H4A C4A H4C 109.5 no
H4B C4A H4C 109.5 no
C6A C5A C10A 119.7(2) no
C6A C5A C2A 122.4(2) no
C10A C5A C2A 117.9(2) no
C5A C6A C7A 119.4(3) no
C5A C6A H6A 120.3 no
C7A C6A H6A 120.3 no
C8A C7A C6A 120.4(3) no
C8A C7A H7A 119.8 no
C6A C7A H7A 119.8 no
C7A C8A C9A 120.4(3) no
C7A C8A H8A 119.8 no
C9A C8A H8A 119.8 no
C8A C9A C10A 119.7(3) no
C8A C9A H9A 120.1 no
C10A C9A H9A 120.1 no
C9A C10A C5A 120.3(3) no
C9A C10A H10A 119.8 no
C5A C10A H10A 119.8 no
O3A C11A N1A 119.7(3) no
O3A C11A C12A 122.8(2) no
N1A C11A C12A 117.4(2) no
O4A C12A C11A 109.9(2) no
O4A C12A C19A 106.4(2) no
C11A C12A C19A 108.4(2) no
O4A C12A H12A 110.7 no
C11A C12A H12A 110.7 no
C19A C12A H12A 110.7 no
O4A C13A C14A 124.6(2) no
O4A C13A C18A 115.1(2) no
C14A C13A C18A 120.2(3) no
C13A C14A C15A 119.1(3) no
C13A C14A H14A 120.5 no
C15A C14A H14A 120.5 no
C16A C15A C14A 120.9(3) no
C16A C15A H15A 119.6 no
C14A C15A H15A 119.6 no
C17A C16A C15A 119.1(3) no
C17A C16A H16A 120.4 no
C15A C16A H16A 120.4 no
C18A C17A C16A 121.1(3) no
C18A C17A H17A 119.5 no
C16A C17A H17A 119.5 no
C17A C18A C13A 119.6(3) no
C17A C18A H18A 120.2 no
C13A C18A H18A 120.2 no
C12A C19A H19A 109.5 no
C12A C19A H19B 109.5 no
H19A C19A H19B 109.5 no
C12A C19A H19C 109.5 no
H19A C19A H19C 109.5 no
H19B C19A H19C 109.5 no
C11A N1A C3A 128.2(2) no
C11A N1A C1A 121.9(2) no
C3A N1A C1A 109.7(2) no
C3A O1A C2A 108.74(19) no
C13A O4A C12A 117.3(2) no
N1B C1B C4B 110.8(2) no
N1B C1B C2B 99.74(18) no
C4B C1B C2B 115.5(2) no
N1B C1B H1B 110.1 no
C4B C1B H1B 110.1 no
C2B C1B H1B 110.1 no
O1B C2B C5B 109.91(19) no
O1B C2B C1B 103.03(18) no
C5B C2B C1B 118.0(2) no
O1B C2B H2B 108.5 no
C5B C2B H2B 108.5 no
C1B C2B H2B 108.5 no
O2B C3B O1B 123.2(2) no
O2B C3B N1B 128.0(2) no
O1B C3B N1B 108.71(19) no
C1B C4B H4D 109.5 no
C1B C4B H4E 109.5 no
H4D C4B H4E 109.5 no
C1B C4B H4F 109.5 no
H4D C4B H4F 109.5 no
H4E C4B H4F 109.5 no
C10B C5B C6B 119.2(2) no
C10B C5B C2B 118.9(2) no
C6B C5B C2B 121.9(2) no
C7B C6B C5B 119.9(2) no
C7B C6B H6B 120.0 no
C5B C6B H6B 120.0 no
C8B C7B C6B 120.4(3) no
C8B C7B H7B 119.8 no
C6B C7B H7B 119.8 no
C7B C8B C9B 120.0(3) no
C7B C8B H8B 120.0 no
C9B C8B H8B 120.0 no
C8B C9B C10B 119.6(3) no
C8B C9B H9B 120.2 no
C10B C9B H9B 120.2 no
C5B C10B C9B 120.8(3) no
C5B C10B H10B 119.6 no
C9B C10B H10B 119.6 no
O3B C11B N1B 119.1(2) no
O3B C11B C12B 122.5(2) no
N1B C11B C12B 118.3(2) no
O4B C12B C19B 105.83(19) no
O4B C12B C11B 108.79(19) no
C19B C12B C11B 109.9(2) no
O4B C12B H12B 110.7 no
C19B C12B H12B 110.7 no
C11B C12B H12B 110.7 no
O4B C13B C14B 124.7(2) no
O4B C13B C18B 114.6(2) no
C14B C13B C18B 120.7(2) no
C13B C14B C15B 119.1(3) no
C13B C14B H14B 120.5 no
C15B C14B H14B 120.5 no
C16B C15B C14B 120.8(3) no
C16B C15B H15B 119.6 no
C14B C15B H15B 119.6 no
C15B C16B C17B 119.4(3) no
C15B C16B H16B 120.3 no
C17B C16B H16B 120.3 no
C18B C17B C16B 120.8(2) no
C18B C17B H17B 119.6 no
C16B C17B H17B 119.6 no
C17B C18B C13B 119.2(3) no
C17B C18B H18B 120.4 no
C13B C18B H18B 120.4 no
C12B C19B H19D 109.5 no
C12B C19B H19E 109.5 no
H19D C19B H19E 109.5 no
C12B C19B H19F 109.5 no
H19D C19B H19F 109.5 no
H19E C19B H19F 109.5 no
C3B N1B C11B 127.83(19) no
C3B N1B C1B 110.69(18) no
C11B N1B C1B 121.20(19) no
C3B O1B C2B 109.88(18) no
C13B O4B C12B 118.93(19) no

loop_
_geom_bond_atom_site_label_1
_geom_bond_atom_site_label_2
_geom_bond_distance
_geom_bond_publ_flag
C1A N1A 1.472(3) no
C1A C4A 1.513(4) no
C1A C2A 1.528(4) no
C1A H1A 1.000 no
C2A O1A 1.457(3) no
C2A C5A 1.498(4) no
C2A H2A 1.000 no
C3A O2A 1.192(3) no
C3A O1A 1.343(3) no
C3A N1A 1.401(4) no
C4A H4A 0.980 no
C4A H4B 0.980 no
C4A H4C 0.980 no
C5A C6A 1.387(4) no
C5A C10A 1.392(4) no
C6A C7A 1.394(4) no
C6A H6A 0.950 no
C7A C8A 1.374(5) no
C7A H7A 0.950 no
C8A C9A 1.378(5) no
C8A H8A 0.950 no
C9A C10A 1.384(4) no
C9A H9A 0.950 no
C10A H10A 0.950 no
C11A O3A 1.213(3) no
C11A N1A 1.390(3) no
C11A C12A 1.522(4) no
C12A O4A 1.429(3) no
C12A C19A 1.522(4) no
C12A H12A 1.000 no
C13A O4A 1.375(3) no
C13A C14A 1.382(4) no
C13A C18A 1.387(4) no
C14A C15A 1.391(4) no
C14A H14A 0.950 no
C15A C16A 1.379(4) no
C15A H15A 0.950 no
C16A C17A 1.376(4) no
C16A H16A 0.950 no
C17A C18A 1.374(4) no
C17A H17A 0.950 no
C18A H18A 0.950 no
C19A H19A 0.980 no
C19A H19B 0.980 no
C19A H19C 0.980 no
C1B N1B 1.476(3) no
C1B C4B 1.512(4) no
C1B C2B 1.540(3) no
C1B H1B 1.000 no
C2B O1B 1.465(3) no
C2B C5B 1.498(3) no
C2B H2B 1.0000 no
C3B O2B 1.199(3) no
C3B O1B 1.339(3) no
C3B N1B 1.395(3) no
C4B H4D 0.980 no
C4B H4E 0.980 no
C4B H4F 0.980 no
C5B C10B 1.384(4) no
C5B C6B 1.391(4) no
C6B C7B 1.385(4) no
C6B H6B 0.9500 no
C7B C8B 1.378(4) no
C7B H7B 0.950 no
C8B C9B 1.384(4) no
C8B H8B 0.950 no
C9B C10B 1.383(4) no
C9B H9B 0.950 no
C10B H10B 0.950 no
C11B O3B 1.205(3) no
C11B N1B 1.399(3) no
C11B C12B 1.529(3) no
C12B O4B 1.420(3) no
C12B C19B 1.518(4) no
C12B H12B 1.000 no
C13B O4B 1.380(3) no
C13B C14B 1.386(4) no
C13B C18B 1.384(3) no
C14B C15B 1.389(4) no
C14B H14B 0.950 no
C15B C16B 1.375(4) no
C15B H15B 0.950 no
C16B C17B 1.384(4) no
C16B H16B 0.950 no
C17B C18B 1.381(4) no
C17B H17B 0.950 no
C18B H18B 0.950 no
C19B H19D 0.980 no
C19B H19E 0.980 no
C19B H19F 0.980 no

loop_
_geom_hbond_atom_site_label_D
_geom_hbond_atom_site_label_H
_geom_hbond_atom_site_label_A
_geom_hbond_site_symmetry_A
_geom_hbond_distance_DH
_geom_hbond_distance_HA
_geom_hbond_distance_DA
_geom_hbond_angle_DHA
_geom_hbond_publ_flag
C1A H1A O3B . 1.00 2.61 3.373(3) 133.3 yes
C1B H1B O3A . 1.00 2.57 3.568(3) 173.9 yes
C18A H18A O4B 1_655 0.95 2.52 3.445(4) 164.5 yes
C18B H18B O4A 1_455 0.95 2.69 3.564(4) 154.3 yes

loop_
_geom_torsion_atom_site_label_1
_geom_torsion_atom_site_label_2
_geom_torsion_atom_site_label_3
_geom_torsion_atom_site_label_4
_geom_torsion
_geom_torsion_publ_flag
N1A C1A C2A O1A 31.9(2) no
C4A C1A C2A O1A -85.1(3) no
N1A C1A C2A C5A 153.1(2) no
C4A C1A C2A C5A 36.0(3) no
O1A C2A C5A C6A 21.5(3) no
C1A C2A C5A C6A -95.9(3) no
O1A C2A C5A C10A -159.5(2) no
C1A C2A C5A C10A 83.2(3) no
C10A C5A C6A C7A 2.2(4) no
C2A C5A C6A C7A -178.7(2) no
C5A C6A C7A C8A -1.2(4) no
C6A C7A C8A C9A -1.1(5) no
C7A C8A C9A C10A 2.2(4) no
C8A C9A C10A C5A -1.1(4) no
C6A C5A C10A C9A -1.1(4) no
C2A C5A C10A C9A 179.8(2) no
O3A C11A C12A O4A -25.6(3) no
N1A C11A C12A O4A 157.0(2) no
O3A C11A C12A C19A 90.2(3) no
N1A C11A C12A C19A -87.1(3) no
O4A C13A C14A C15A -179.2(2) no
C18A C13A C14A C15A 0.4(4) no
C13A C14A C15A C16A -0.4(4) no
C14A C15A C16A C17A 0.4(4) no
C15A C16A C17A C18A -0.3(5) no
C16A C17A C18A C13A 0.2(5) no
O4A C13A C18A C17A 179.3(3) no
C14A C13A C18A C17A -0.3(4) no
O3A C11A N1A C3A 176.5(2) no
C12A C11A N1A C3A -6.0(4) no
O3A C11A N1A C1A -9.3(3) no
C12A C11A N1A C1A 168.2(2) no
O2A C3A N1A C11A 4.0(4) no
O1A C3A N1A C11A -176.5(2) no
O2A C3A N1A C1A -170.8(3) no
O1A C3A N1A C1A 8.7(3) no
C4A C1A N1A C11A -80.3(3) no
C2A C1A N1A C11A 159.3(2) no
C4A C1A N1A C3A 94.9(2) no
C2A C1A N1A C3A -25.5(2) no
O2A C3A O1A C2A -166.6(2) no
N1A C3A O1A C2A 13.9(3) no
C5A C2A O1A C3A -155.78(19) no
C1A C2A O1A C3A -29.7(2) no
C14A C13A O4A C12A 11.1(4) no
C18A C13A O4A C12A -168.4(2) no
C11A C12A O4A C13A -80.0(3) no
C19A C12A O4A C13A 162.8(2) no
N1B C1B C2B O1B 26.6(2) no
C4B C1B C2B O1B -92.1(2) no
N1B C1B C2B C5B 147.9(2) no
C4B C1B C2B C5B 29.2(3) no
O1B C2B C5B C10B -148.3(2) no
C1B C2B C5B C10B 94.1(3) no
O1B C2B C5B C6B 31.5(3) no
C1B C2B C5B C6B -86.2(3) no
C10B C5B C6B C7B 0.4(4) no
C2B C5B C6B C7B -179.4(2) no
C5B C6B C7B C8B -0.9(4) no
C6B C7B C8B C9B 0.5(4) no
C7B C8B C9B C10B 0.4(4) no
C6B C5B C10B C9B 0.5(4) no
C2B C5B C10B C9B -179.7(2) no
C8B C9B C10B C5B -0.9(4) no
O3B C11B C12B O4B -14.6(3) no
N1B C11B C12B O4B 169.3(2) no
O3B C11B C12B C19B 100.8(3) no
N1B C11B C12B C19B -75.3(3) no
O4B C13B C14B C15B 179.8(2) no
C18B C13B C14B C15B -0.2(4) no
C13B C14B C15B C16B 0.0(4) no
C14B C15B C16B C17B 0.2(4) no
C15B C16B C17B C18B -0.2(4) no
C16B C17B C18B C13B 0.0(4) no
O4B C13B C18B C17B -179.8(2) no
C14B C13B C18B C17B 0.2(4) no
O2B C3B N1B C11B 0.3(4) no
O1B C3B N1B C11B 179.7(2) no
O2B C3B N1B C1B -173.6(3) no
O1B C3B N1B C1B 5.8(3) no
O3B C11B N1B C3B 175.9(2) no
C12B C11B N1B C3B -7.8(4) no
O3B C11B N1B C1B -10.8(3) no
C12B C11B N1B C1B 165.5(2) no
C4B C1B N1B C3B 101.5(2) no
C2B C1B N1B C3B -20.7(2) no
C4B C1B N1B C11B -72.9(3) no
C2B C1B N1B C11B 165.0(2) no
O2B C3B O1B C2B -167.2(2) no
N1B C3B O1B C2B 13.4(3) no
C5B C2B O1B C3B -152.58(19) no
C1B C2B O1B C3B -26.0(2) no
C14B C13B O4B C12B -4.8(3) no
C18B C13B O4B C12B 175.3(2) no
C19B C12B O4B C13B 169.2(2) no
C11B C12B O4B C13B -72.8(3) no

loop_
_cod_related_entry_id
_cod_related_entry_database
_cod_related_entry_code
1 ChemSpider 24736095
